data_2242023
loop_
_publ_author_name
'Baisch, Ulrich'
'Scicluna, Marie Christine'
'N\"ather, Christian'
'Vella-Zarb, Liana'

_publ_section_title
;
 Planar <i>versus</i> non-planar: The important role of weak
 C---H&#x00B7;&#x00B7;&#x00B7;O hydrogen bonds in the crystal structure of
 5-methylsalicylaldehyde
;
_journal_coeditor_code LH5831
_journal_issue 2
_journal_name_full 'Acta Crystallographica Section E'
_journal_page_first 155
_journal_page_last 158
_journal_paper_doi 10.1107/S2056989017000238
_journal_volume 73
_journal_year 2017
_chemical_formula_iupac 'C8 H8 O2'
_chemical_formula_moiety 'C8 H8 O2'
_chemical_formula_sum 'C8 H8 O2'
_chemical_formula_weight 136.14
_chemical_name_common 5-Methylsalicylaldehyde
_chemical_name_systematic 2-Hydroxy-5-methylbenzaldehyde
_space_group_crystal_system monoclinic
_space_group_IT_number 14
_space_group_name_Hall '-P 2ybc'
_space_group_name_H-M_alt 'P 1 21/c 1'
_symmetry_space_group_name_Hall '-P 2ybc'
_symmetry_space_group_name_H-M 'P 1 21/c 1'
_atom_sites_solution_hydrogens mixed
_audit_creation_method
;
Olex2 1.2
(compiled 2015.09.30 svn.r3233 for OlexSys, GUI svn.r5103)
;
_cell_angle_alpha 90
_cell_angle_beta 106.30(3)
_cell_angle_gamma 90
_cell_formula_units_Z 4
_cell_length_a 8.3676(17)
_cell_length_b 13.088(3)
_cell_length_c 6.4867(13)
_cell_measurement_reflns_used 2429
_cell_measurement_temperature 170.0
_cell_measurement_theta_max 28.5
_cell_measurement_theta_min 1.5
_cell_volume 681.8(3)
_computing_cell_refinement
;
X-Area (Stoe & Cie, 2002)
;
_computing_data_collection
;
X-Area (Stoe & Cie, 2002)
;
_computing_data_reduction
;
X-Area (Stoe & Cie, 2002)
;
_computing_molecular_graphics
;
OLEX2 (Dolomanov <i>et al.</i>,  2009) and DIAMOND (Brandenburg,
1999)
;
_computing_publication_material
;
OLEX2 (Dolomanov <i>et al.</i>,  2009)
;
_computing_structure_refinement
;
SHELXL (Sheldrick, 2015)
;
_computing_structure_solution
;
SHELXS (Sheldrick, 2008)
;
_diffrn_ambient_temperature 170.0
_diffrn_measured_fraction_theta_full 0.989
_diffrn_measured_fraction_theta_max 0.991
_diffrn_measurement_device_type 'STOE IPDS-2'
_diffrn_measurement_method '\w scans'
_diffrn_radiation_monochromator graphite
_diffrn_radiation_type MoK\a
_diffrn_radiation_wavelength 0.71073
_diffrn_reflns_av_R_equivalents 0.0487
_diffrn_reflns_limit_h_max 10
_diffrn_reflns_limit_h_min -10
_diffrn_reflns_limit_k_max 17
_diffrn_reflns_limit_k_min -17
_diffrn_reflns_limit_l_max 8
_diffrn_reflns_limit_l_min -8
_diffrn_reflns_number 7980
_diffrn_reflns_theta_full 25.000
_diffrn_reflns_theta_max 27.891
_diffrn_reflns_theta_min 2.976
_diffrn_standards_number 0
_exptl_absorpt_coefficient_mu 0.095
_exptl_absorpt_correction_type none
_exptl_absorpt_process_details none
_exptl_crystal_colour 'clear colourless'
_exptl_crystal_density_diffrn 1.326
_exptl_crystal_description block
_exptl_crystal_F_000 288
_exptl_crystal_size_max 0.2
_exptl_crystal_size_mid 0.15
_exptl_crystal_size_min 0.1
_refine_diff_density_max 0.154
_refine_diff_density_min -0.106
_refine_ls_extinction_method none
_refine_ls_goodness_of_fit_ref 1.073
_refine_ls_hydrogen_treatment mixed
_refine_ls_matrix_type full
_refine_ls_number_parameters 112
_refine_ls_number_reflns 1617
_refine_ls_number_restraints 0
_refine_ls_restrained_S_all 1.073
_refine_ls_R_factor_all 0.0597
_refine_ls_R_factor_gt 0.0453
_refine_ls_shift/su_max 0.000
_refine_ls_shift/su_mean 0.000
_refine_ls_structure_factor_coef Fsqd
_refine_ls_weighting_details 'w=1/[\s^2^(Fo^2^)+(0.0511P)^2^+0.1028P] where P=(Fo^2^+2Fc^2^)/3'
_refine_ls_weighting_scheme calc
_refine_ls_wR_factor_gt 0.1102
_refine_ls_wR_factor_ref 0.1177
_reflns_number_gt 1276
_reflns_number_total 1617
_reflns_threshold_expression 'I > 2\s(I)'
_cod_data_source_file lh5831sup1.cif
_cod_data_source_block I
_cod_database_code 2242023
_shelx_space_group_comment
;
The symmetry employed for this shelxl refinement is uniquely defined
by the following loop, which should always be used as a source of
symmetry information in preference to the above space-group names.
They are only intended as comments.
;

loop_
_space_group_symop_operation_xyz
'x, y, z'
'-x, y+1/2, -z+1/2'
'-x, -y, -z'
'x, -y-1/2, z-1/2'

loop_
_atom_site_type_symbol
_atom_site_label
_atom_site_fract_x
_atom_site_fract_y
_atom_site_fract_z
_atom_site_U_iso_or_equiv
_atom_site_adp_type
_atom_site_calc_flag
_atom_site_occupancy
O O9 0.33041(14) 0.39946(8) -0.40519(16) 0.0531(3) Uani d 1
O O8 0.15789(12) 0.35357(8) -0.13645(19) 0.0578(3) Uani d 1
C C4 0.75281(16) 0.37298(10) 0.1197(2) 0.0447(3) Uani d 1
C C6 0.62263(18) 0.41085(10) -0.2573(2) 0.0462(3) Uani d 1
C C2 0.45246(15) 0.36322(9) -0.0290(2) 0.0388(3) Uani d 1
C C5 0.76193(17) 0.40142(10) -0.0845(2) 0.0469(3) Uani d 1
C C10 0.90763(19) 0.36471(13) 0.3055(3) 0.0618(4) Uani d 1
H H10A 1.0054 0.3807 0.2564 0.074 Uiso calc 0.361(18)
H H10B 0.9008 0.4130 0.4182 0.074 Uiso calc 0.361(18)
H H10C 0.9175 0.2950 0.3630 0.074 Uiso calc 0.361(18)
H H10D 0.8771 0.3451 0.4353 0.074 Uiso calc 0.639(18)
H H10E 0.9817 0.3128 0.2735 0.074 Uiso calc 0.639(18)
H H10F 0.9649 0.4308 0.3288 0.074 Uiso calc 0.639(18)
C C3 0.59671(17) 0.35444(9) 0.1431(2) 0.0419(3) Uani d 1
C C7 0.29005(17) 0.34759(10) 0.0048(2) 0.0471(3) Uani d 1
C C1 0.46618(16) 0.39116(9) -0.2321(2) 0.0409(3) Uani d 1
H H9 0.240(3) 0.3860(18) -0.351(4) 0.101(8) Uiso d 1
H H3 0.5831(18) 0.3354(12) 0.278(2) 0.046(4) Uiso d 1
H H5 0.871(2) 0.4169(13) -0.104(3) 0.063(5) Uiso d 1
H H6 0.630(2) 0.4329(12) -0.400(3) 0.057(4) Uiso d 1
H H7 0.293(2) 0.3328(12) 0.158(3) 0.054(4) Uiso d 1

loop_
_atom_site_aniso_label
_atom_site_aniso_U_11
_atom_site_aniso_U_22
_atom_site_aniso_U_33
_atom_site_aniso_U_12
_atom_site_aniso_U_13
_atom_site_aniso_U_23
O9 0.0495(6) 0.0571(6) 0.0463(5) -0.0023(4) 0.0031(5) 0.0024(4)
O8 0.0387(5) 0.0562(6) 0.0768(7) -0.0045(4) 0.0135(5) -0.0033(5)
C4 0.0394(6) 0.0362(6) 0.0552(8) 0.0030(5) 0.0080(6) -0.0040(5)
C6 0.0508(8) 0.0433(7) 0.0488(7) -0.0015(5) 0.0211(6) -0.0014(5)
C2 0.0394(6) 0.0321(6) 0.0453(7) -0.0007(4) 0.0124(5) -0.0025(4)
C5 0.0390(7) 0.0419(7) 0.0630(8) -0.0004(5) 0.0198(6) -0.0050(6)
C10 0.0456(8) 0.0586(9) 0.0708(10) 0.0051(7) -0.0008(7) -0.0018(7)
C3 0.0461(7) 0.0366(6) 0.0427(7) 0.0008(5) 0.0120(5) 0.0003(5)
C7 0.0437(7) 0.0411(7) 0.0586(8) -0.0032(5) 0.0175(6) -0.0023(6)
C1 0.0420(7) 0.0362(6) 0.0429(7) 0.0001(5) 0.0090(5) -0.0019(5)

loop_
_atom_type_symbol
_atom_type_description
_atom_type_scat_dispersion_real
_atom_type_scat_dispersion_imag
_atom_type_scat_source
C C 0.0033 0.0016 'International Tables Vol C Tables 4.2.6.8 and 6.1.1.4'
H H 0.0000 0.0000 'International Tables Vol C Tables 4.2.6.8 and 6.1.1.4'
O O 0.0106 0.0060 'International Tables Vol C Tables 4.2.6.8 and 6.1.1.4'

loop_
_geom_angle_atom_site_label_1
_geom_angle_atom_site_label_2
_geom_angle_atom_site_label_3
_geom_angle
C1 O9 H9 104.4(15)
C5 C4 C10 120.93(13)
C3 C4 C5 117.16(13)
C3 C4 C10 121.91(13)
C5 C6 C1 119.91(13)
C5 C6 H6 121.7(9)
C1 C6 H6 118.4(9)
C3 C2 C7 120.15(12)
C3 C2 C1 119.40(12)
C1 C2 C7 120.41(12)
C4 C5 H5 118.7(10)
C6 C5 C4 122.41(13)
C6 C5 H5 118.9(10)
C4 C10 H10A 109.5
C4 C10 H10B 109.5
C4 C10 H10C 109.5
C4 C10 H10D 109.5
C4 C10 H10E 109.5
C4 C10 H10F 109.5
H10A C10 H10B 109.5
H10A C10 H10C 109.5
H10A C10 H10D 141.1
H10A C10 H10E 56.3
H10A C10 H10F 56.3
H10B C10 H10C 109.5
H10B C10 H10D 56.3
H10B C10 H10E 141.1
H10B C10 H10F 56.3
H10C C10 H10D 56.3
H10C C10 H10E 56.3
H10C C10 H10F 141.1
H10D C10 H10E 109.5
H10D C10 H10F 109.5
H10E C10 H10F 109.5
C4 C3 C2 121.97(12)
C4 C3 H3 120.7(9)
C2 C3 H3 117.3(9)
O8 C7 C2 124.41(14)
O8 C7 H7 121.1(9)
C2 C7 H7 114.5(9)
O9 C1 C6 119.05(12)
O9 C1 C2 121.79(12)
C6 C1 C2 119.16(12)

loop_
_geom_bond_atom_site_label_1
_geom_bond_atom_site_label_2
_geom_bond_distance
O9 C1 1.3589(16)
O9 H9 0.93(3)
O8 C7 1.2248(18)
C4 C5 1.398(2)
C4 C10 1.505(2)
C4 C3 1.3781(19)
C6 C5 1.377(2)
C6 C1 1.3879(19)
C6 H6 0.989(16)
C2 C3 1.4001(18)
C2 C7 1.4507(18)
C2 C1 1.4028(18)
C5 H5 0.974(18)
C10 H10A 0.9800
C10 H10B 0.9800
C10 H10C 0.9800
C10 H10D 0.9800
C10 H10E 0.9800
C10 H10F 0.9800
C3 H3 0.950(15)
C7 H7 1.005(17)

loop_
_geom_hbond_atom_site_label_D
_geom_hbond_atom_site_label_H
_geom_hbond_atom_site_label_A
_geom_hbond_site_symmetry_A
_geom_hbond_distance_DH
_geom_hbond_distance_HA
_geom_hbond_distance_DA
_geom_hbond_angle_DHA
C10 H10E O8 4_666 0.98 2.60 3.499(2) 152.2
O9 H9 O8 . 0.94(3) 1.77(3) 2.6260(17) 151(2)
C5 H5 O8 1_655 0.974(18) 2.607(18) 3.4801(18) 149.3(13)
C6 H6 O9 3_664 0.989(16) 2.599(17) 3.4053(18) 138.7(12)

loop_
_geom_torsion_atom_site_label_1
_geom_torsion_atom_site_label_2
_geom_torsion_atom_site_label_3
_geom_torsion_atom_site_label_4
_geom_torsion
C5 C4 C3 C2 0.11(18)
C5 C6 C1 O9 -179.07(12)
C5 C6 C1 C2 0.91(19)
C10 C4 C5 C6 -179.24(13)
C10 C4 C3 C2 179.27(12)
C3 C4 C5 C6 -0.08(19)
C3 C2 C7 O8 -179.83(13)
C3 C2 C1 O9 179.11(11)
C3 C2 C1 C6 -0.87(18)
C7 C2 C3 C4 -177.15(12)
C7 C2 C1 O9 -3.38(18)
C7 C2 C1 C6 176.64(11)
C1 C6 C5 C4 -0.4(2)
C1 C2 C3 C4 0.36(18)
C1 C2 C7 O8 2.7(2)

_cod_database_fobs_code 2242023
